data_9017404
loop_
_publ_author_name
'Wasastjerna, J.'

_publ_section_title
;
 The crystal structure of anhydrite, CaSO4
;
_journal_name_full 'Commentationes Physico-Mathematicae'
_journal_page_first 1
_journal_page_last 46
_journal_volume 2
_journal_year 1927
_chemical_formula_sum 'Ca O4 S'
_chemical_name_mineral Anhydrite
_space_group_IT_number 63
_space_group_name_Hall '-B 2 2b'
_space_group_name_H-M_alt 'B b m m'
_symmetry_space_group_name_H-M 'B b m m'
_cell_angle_alpha 90
_cell_angle_beta 90
_cell_angle_gamma 90
_cell_length_a 6.24
_cell_length_b 6.98
_cell_length_c 6.97
_cell_formula_units_Z 4
_cell_volume 303.580
_database_code_amcsd 0020855
_exptl_crystal_density_diffrn 2.979
_cod_data_source_file inputs/fixed/downloads/14/14604.cif
_cod_data_source_block 14604
_cod_original_formula_sum 'Ca S O4'
_cod_database_code 9017404

loop_
_space_group_symop_operation_xyz
x,y,z
1/2+x,y,1/2+z
-x,1/2+y,z
1/2-x,1/2+y,1/2+z
x,1/2-y,-z
1/2+x,1/2-y,1/2-z
x,y,-z
1/2+x,y,1/2-z
-x,-y,z
1/2-x,-y,1/2+z
x,1/2-y,z
1/2+x,1/2-y,1/2+z
-x,1/2+y,-z
1/2-x,1/2+y,1/2-z
-x,-y,-z
1/2-x,-y,1/2-z

loop_
_atom_site_label
_atom_site_fract_x
_atom_site_fract_y
_atom_site_fract_z
Ca 0.65000 0.25000 0.00000
S 0.15000 0.25000 0.00000
O1 0.31000 0.06000 0.00000
O2 0.01000 0.25000 0.19000

loop_
_cod_related_entry_id
_cod_related_entry_database
_cod_related_entry_code
1 AMCSD 0020855
